data_4507517
loop_
_publ_author_name
'Bon, Volodymyr'
'Senkovska, Irena'
'Baburin, Igor A.'
'Kaskel, Stefan'

_publ_section_title
;
 Zr- and Hf-Based Metal--Organic Frameworks: Tracking Down the
 Polymorphism
;
_journal_issue 3
_journal_name_full 'Crystal Growth &amp; Design'
_journal_page_first 1231
_journal_paper_doi 10.1021/cg301691d
_journal_volume 13
_journal_year 2013
_chemical_formula_sum 'C24 H8 O32 S4 Zr6.13'
_chemical_formula_weight 1495.91
_chemical_name_systematic
; 
 ? 
;
_space_group_IT_number 225
_symmetry_cell_setting cubic
_symmetry_space_group_name_Hall '-F 4 2 3'
_symmetry_space_group_name_H-M 'F m -3 m'
_atom_sites_solution_hydrogens geom
_atom_sites_solution_primary direct
_atom_sites_solution_secondary difmap
_audit_creation_method SHELXL-97
_cell_angle_alpha 90.00
_cell_angle_beta 90.00
_cell_angle_gamma 90.00
_cell_formula_units_Z 24
_cell_length_a 39.120(5)
_cell_length_b 39.120(5)
_cell_length_c 39.120(5)
_cell_measurement_reflns_used 465
_cell_measurement_temperature 293(2)
_cell_measurement_theta_max 28.76
_cell_measurement_theta_min 3.23
_cell_volume 59868(13)
_computing_cell_refinement 'mosflm 1.0.5'
_computing_data_collection 'marCCD 1994-2002'
_computing_data_reduction scala
_computing_molecular_graphics 'Diamond 3.1'
_computing_publication_material WinGX
_computing_structure_refinement 'SHELXL-97 (Sheldrick, 1997)'
_computing_structure_solution 'SHELXS-97 (Sheldrick, 1997)'
_diffrn_ambient_temperature 296(2)
_diffrn_measured_fraction_theta_full 0.961
_diffrn_measured_fraction_theta_max 0.961
_diffrn_measurement_device_type 'MX-225 CCD'
_diffrn_measurement_method '\D\f scans'
_diffrn_radiation_monochromator 'Si 111'
_diffrn_radiation_probe x-ray
_diffrn_radiation_type synchrotron
_diffrn_radiation_wavelength 0.88561
_diffrn_reflns_av_R_equivalents 0.0358
_diffrn_reflns_av_sigmaI/netI 0.0767
_diffrn_reflns_limit_h_max 28
_diffrn_reflns_limit_h_min 0
_diffrn_reflns_limit_k_max 49
_diffrn_reflns_limit_k_min 2
_diffrn_reflns_limit_l_max 49
_diffrn_reflns_limit_l_min 0
_diffrn_reflns_number 5394
_diffrn_reflns_theta_full 34.12
_diffrn_reflns_theta_max 34.12
_diffrn_reflns_theta_min 3.37
_diffrn_source synchrotron
_diffrn_source_type 'BESSY BL MX-14.2'
_exptl_absorpt_coefficient_mu 1.340
_exptl_absorpt_correction_T_max 0.9335
_exptl_absorpt_correction_T_min 0.9335
_exptl_absorpt_correction_type multi-scan
_exptl_absorpt_process_details Scala
_exptl_crystal_colour colorless
_exptl_crystal_density_diffrn 0.996
_exptl_crystal_density_method 'not measured'
_exptl_crystal_description cuboctahedron
_exptl_crystal_F_000 17215
_exptl_crystal_size_max 0.05
_exptl_crystal_size_mid 0.05
_exptl_crystal_size_min 0.05
_refine_diff_density_max 1.513
_refine_diff_density_min -2.614
_refine_diff_density_rms 0.224
_refine_ls_extinction_method none
_refine_ls_goodness_of_fit_ref 1.104
_refine_ls_hydrogen_treatment constr
_refine_ls_matrix_type full
_refine_ls_number_parameters 93
_refine_ls_number_reflns 3021
_refine_ls_number_restraints 0
_refine_ls_restrained_S_all 1.104
_refine_ls_R_factor_all 0.0709
_refine_ls_R_factor_gt 0.0705
_refine_ls_shift/su_max 0.001
_refine_ls_shift/su_mean 0.000
_refine_ls_structure_factor_coef Fsqd
_refine_ls_weighting_details 'calc w=1/[\s^2^(Fo^2^)+(0.1081P)^2^+1427.7502P] where P=(Fo^2^+2Fc^2^)/3'
_refine_ls_weighting_scheme calc
_refine_ls_wR_factor_gt 0.2061
_refine_ls_wR_factor_ref 0.2064
_reflns_number_gt 2973
_reflns_number_total 3021
_reflns_threshold_expression >2sigma(I)
_cod_data_source_file cg301691d_si_001.cif
_cod_data_source_block DUT-67(Zr)
_cod_original_cell_volume 59868(12)
_cod_original_sg_symbol_H-M Fm-3m
_cod_database_code 4507517

loop_
_symmetry_equiv_pos_as_xyz
'x, y, z'
'-x, -y, z'
'-x, y, -z'
'x, -y, -z'
'z, x, y'
'z, -x, -y'
'-z, -x, y'
'-z, x, -y'
'y, z, x'
'-y, z, -x'
'y, -z, -x'
'-y, -z, x'
'y, x, -z'
'-y, -x, -z'
'y, -x, z'
'-y, x, z'
'x, z, -y'
'-x, z, y'
'-x, -z, -y'
'x, -z, y'
'z, y, -x'
'z, -y, x'
'-z, y, x'
'-z, -y, -x'
'x, y+1/2, z+1/2'
'-x, -y+1/2, z+1/2'
'-x, y+1/2, -z+1/2'
'x, -y+1/2, -z+1/2'
'z, x+1/2, y+1/2'
'z, -x+1/2, -y+1/2'
'-z, -x+1/2, y+1/2'
'-z, x+1/2, -y+1/2'
'y, z+1/2, x+1/2'
'-y, z+1/2, -x+1/2'
'y, -z+1/2, -x+1/2'
'-y, -z+1/2, x+1/2'
'y, x+1/2, -z+1/2'
'-y, -x+1/2, -z+1/2'
'y, -x+1/2, z+1/2'
'-y, x+1/2, z+1/2'
'x, z+1/2, -y+1/2'
'-x, z+1/2, y+1/2'
'-x, -z+1/2, -y+1/2'
'x, -z+1/2, y+1/2'
'z, y+1/2, -x+1/2'
'z, -y+1/2, x+1/2'
'-z, y+1/2, x+1/2'
'-z, -y+1/2, -x+1/2'
'x+1/2, y, z+1/2'
'-x+1/2, -y, z+1/2'
'-x+1/2, y, -z+1/2'
'x+1/2, -y, -z+1/2'
'z+1/2, x, y+1/2'
'z+1/2, -x, -y+1/2'
'-z+1/2, -x, y+1/2'
'-z+1/2, x, -y+1/2'
'y+1/2, z, x+1/2'
'-y+1/2, z, -x+1/2'
'y+1/2, -z, -x+1/2'
'-y+1/2, -z, x+1/2'
'y+1/2, x, -z+1/2'
'-y+1/2, -x, -z+1/2'
'y+1/2, -x, z+1/2'
'-y+1/2, x, z+1/2'
'x+1/2, z, -y+1/2'
'-x+1/2, z, y+1/2'
'-x+1/2, -z, -y+1/2'
'x+1/2, -z, y+1/2'
'z+1/2, y, -x+1/2'
'z+1/2, -y, x+1/2'
'-z+1/2, y, x+1/2'
'-z+1/2, -y, -x+1/2'
'x+1/2, y+1/2, z'
'-x+1/2, -y+1/2, z'
'-x+1/2, y+1/2, -z'
'x+1/2, -y+1/2, -z'
'z+1/2, x+1/2, y'
'z+1/2, -x+1/2, -y'
'-z+1/2, -x+1/2, y'
'-z+1/2, x+1/2, -y'
'y+1/2, z+1/2, x'
'-y+1/2, z+1/2, -x'
'y+1/2, -z+1/2, -x'
'-y+1/2, -z+1/2, x'
'y+1/2, x+1/2, -z'
'-y+1/2, -x+1/2, -z'
'y+1/2, -x+1/2, z'
'-y+1/2, x+1/2, z'
'x+1/2, z+1/2, -y'
'-x+1/2, z+1/2, y'
'-x+1/2, -z+1/2, -y'
'x+1/2, -z+1/2, y'
'z+1/2, y+1/2, -x'
'z+1/2, -y+1/2, x'
'-z+1/2, y+1/2, x'
'-z+1/2, -y+1/2, -x'
'-x, -y, -z'
'x, y, -z'
'x, -y, z'
'-x, y, z'
'-z, -x, -y'
'-z, x, y'
'z, x, -y'
'z, -x, y'
'-y, -z, -x'
'y, -z, x'
'-y, z, x'
'y, z, -x'
'-y, -x, z'
'y, x, z'
'-y, x, -z'
'y, -x, -z'
'-x, -z, y'
'x, -z, -y'
'x, z, y'
'-x, z, -y'
'-z, -y, x'
'-z, y, -x'
'z, -y, -x'
'z, y, x'
'-x, -y+1/2, -z+1/2'
'x, y+1/2, -z+1/2'
'x, -y+1/2, z+1/2'
'-x, y+1/2, z+1/2'
'-z, -x+1/2, -y+1/2'
'-z, x+1/2, y+1/2'
'z, x+1/2, -y+1/2'
'z, -x+1/2, y+1/2'
'-y, -z+1/2, -x+1/2'
'y, -z+1/2, x+1/2'
'-y, z+1/2, x+1/2'
'y, z+1/2, -x+1/2'
'-y, -x+1/2, z+1/2'
'y, x+1/2, z+1/2'
'-y, x+1/2, -z+1/2'
'y, -x+1/2, -z+1/2'
'-x, -z+1/2, y+1/2'
'x, -z+1/2, -y+1/2'
'x, z+1/2, y+1/2'
'-x, z+1/2, -y+1/2'
'-z, -y+1/2, x+1/2'
'-z, y+1/2, -x+1/2'
'z, -y+1/2, -x+1/2'
'z, y+1/2, x+1/2'
'-x+1/2, -y, -z+1/2'
'x+1/2, y, -z+1/2'
'x+1/2, -y, z+1/2'
'-x+1/2, y, z+1/2'
'-z+1/2, -x, -y+1/2'
'-z+1/2, x, y+1/2'
'z+1/2, x, -y+1/2'
'z+1/2, -x, y+1/2'
'-y+1/2, -z, -x+1/2'
'y+1/2, -z, x+1/2'
'-y+1/2, z, x+1/2'
'y+1/2, z, -x+1/2'
'-y+1/2, -x, z+1/2'
'y+1/2, x, z+1/2'
'-y+1/2, x, -z+1/2'
'y+1/2, -x, -z+1/2'
'-x+1/2, -z, y+1/2'
'x+1/2, -z, -y+1/2'
'x+1/2, z, y+1/2'
'-x+1/2, z, -y+1/2'
'-z+1/2, -y, x+1/2'
'-z+1/2, y, -x+1/2'
'z+1/2, -y, -x+1/2'
'z+1/2, y, x+1/2'
'-x+1/2, -y+1/2, -z'
'x+1/2, y+1/2, -z'
'x+1/2, -y+1/2, z'
'-x+1/2, y+1/2, z'
'-z+1/2, -x+1/2, -y'
'-z+1/2, x+1/2, y'
'z+1/2, x+1/2, -y'
'z+1/2, -x+1/2, y'
'-y+1/2, -z+1/2, -x'
'y+1/2, -z+1/2, x'
'-y+1/2, z+1/2, x'
'y+1/2, z+1/2, -x'
'-y+1/2, -x+1/2, z'
'y+1/2, x+1/2, z'
'-y+1/2, x+1/2, -z'
'y+1/2, -x+1/2, -z'
'-x+1/2, -z+1/2, y'
'x+1/2, -z+1/2, -y'
'x+1/2, z+1/2, y'
'-x+1/2, z+1/2, -y'
'-z+1/2, -y+1/2, x'
'-z+1/2, y+1/2, -x'
'z+1/2, -y+1/2, -x'
'z+1/2, y+1/2, x'

loop_
_atom_site_label
_atom_site_type_symbol
_atom_site_fract_x
_atom_site_fract_y
_atom_site_fract_z
_atom_site_U_iso_or_equiv
_atom_site_adp_type
_atom_site_occupancy
_atom_site_symmetry_multiplicity
_atom_site_calc_flag
_atom_site_refinement_flags
Zr1 Zr 0.218138(10) 0.281862(10) 0.045248(14) 0.0191(3) Uani 1 2 d S
Zr2 Zr 0.205443(12) 0.205443(12) 0.0000 0.0092(3) Uani 1 4 d S
S1 S 0.24878(6) 0.11132(5) 0.11132(5) 0.0501(7) Uani 1 2 d S
C1 C 0.23033(14) 0.15302(14) 0.05710(13) 0.0317(12) Uani 1 1 d .
C2 C 0.22206(17) 0.12316(16) 0.07880(16) 0.0431(16) Uani 1 1 d .
C3 C 0.1936(2) 0.10311(19) 0.0779(2) 0.066(3) Uani 1 1 d .
H3A H 0.1760 0.1060 0.0621 0.080 Uiso 1 1 calc R
O1 O 0.20900(9) 0.16051(9) 0.03422(8) 0.0240(7) Uani 1 1 d .
O2 O 0.22833(14) 0.22833(14) 0.0448(2) 0.066(3) Uani 1 2 d S
O3 O 0.16876(12) 0.25748(12) 0.06406(13) 0.0512(14) Uani 1 1 d .
O4 O 0.2225(2) 0.2775(2) 0.10070(16) 0.073(3) Uani 1 2 d S
O5 O 0.17903(12) 0.32097(12) 0.0434(3) 0.065(2) Uani 1 2 d S
O6 O 0.23986(15) 0.3036(2) 0.0000 0.060(2) Uani 1 2 d S
Zr3 Zr 0.0000 0.4379(6) 0.0000 0.091(5) Uani 0.15 8 d SP
Zr4 Zr 0.0446(3) 0.4554(3) 0.0000 0.110(5) Uani 0.15 4 d SP

loop_
_atom_site_aniso_label
_atom_site_aniso_U_11
_atom_site_aniso_U_22
_atom_site_aniso_U_33
_atom_site_aniso_U_23
_atom_site_aniso_U_13
_atom_site_aniso_U_12
Zr1 0.0190(3) 0.0190(3) 0.0192(3) -0.01021(14) 0.01021(14) -0.00732(19)
Zr2 0.0116(3) 0.0116(3) 0.0045(3) 0.000 0.000 -0.0024(2)
S1 0.0524(12) 0.0490(9) 0.0490(9) 0.0388(10) -0.0334(9) -0.0334(9)
C1 0.036(3) 0.030(3) 0.029(2) 0.020(2) -0.014(2) -0.015(2)
C2 0.048(3) 0.040(3) 0.041(3) 0.030(3) -0.025(3) -0.022(3)
C3 0.067(5) 0.066(4) 0.067(5) 0.053(4) -0.048(4) -0.042(4)
O1 0.0310(17) 0.0208(16) 0.0201(15) 0.0116(13) -0.0078(14) -0.0082(13)
O2 0.040(2) 0.040(2) 0.118(7) -0.051(3) -0.051(3) 0.018(3)
O3 0.048(2) 0.047(3) 0.060(3) -0.032(2) 0.041(2) -0.029(2)
O4 0.100(4) 0.100(4) 0.018(3) -0.014(3) 0.014(3) -0.053(5)
O5 0.036(2) 0.036(2) 0.123(7) -0.027(3) 0.027(3) 0.005(3)
O6 0.027(3) 0.136(7) 0.015(2) 0.000 0.000 -0.045(4)
Zr3 0.085(8) 0.103(15) 0.085(8) 0.000 0.000 0.000
Zr4 0.124(9) 0.124(9) 0.083(9) 0.000 0.000 0.046(10)

loop_
_atom_type_symbol
_atom_type_description
_atom_type_scat_dispersion_real
_atom_type_scat_dispersion_imag
_atom_type_scat_source
C C 0.0060 0.0030 'International Tables Vol C Tables 4.2.6.8 and 6.1.1.4'
H H 0.0000 0.0000 'International Tables Vol C Tables 4.2.6.8 and 6.1.1.4'
O O 0.0180 0.0100 'International Tables Vol C Tables 4.2.6.8 and 6.1.1.4'
S S 0.1740 0.1930 'International Tables Vol C Tables 4.2.6.8 and 6.1.1.4'
Zr Zr -1.2060 0.8400 'International Tables Vol C Tables 4.2.6.8 and 6.1.1.4'

loop_
_geom_angle_atom_site_label_1
_geom_angle_atom_site_label_2
_geom_angle_atom_site_label_3
_geom_angle
_geom_angle_site_symmetry_1
_geom_angle_site_symmetry_3
O2 Zr1 O2 68.4(3) . 74
O2 Zr1 O6 71.2(3) . 181
O2 Zr1 O6 108.0(4) 74 181
O2 Zr1 O6 108.0(4) . .
O2 Zr1 O6 71.2(3) 74 .
O6 Zr1 O6 68.3(3) 181 .
O2 Zr1 O5 145.71(16) . .
O2 Zr1 O5 145.70(16) 74 .
O6 Zr1 O5 88.4(3) 181 .
O6 Zr1 O5 88.4(3) . .
O2 Zr1 O4 85.2(3) . .
O2 Zr1 O4 85.2(3) 74 .
O6 Zr1 O4 145.32(13) 181 .
O6 Zr1 O4 145.32(13) . .
O5 Zr1 O4 98.3(4) . .
O2 Zr1 O3 139.3(2) . 181
O2 Zr1 O3 75.5(3) 74 181
O6 Zr1 O3 140.4(2) 181 181
O6 Zr1 O3 76.4(2) . 181
O5 Zr1 O3 72.98(16) . 181
O4 Zr1 O3 73.30(17) . 181
O2 Zr1 O3 75.5(3) . .
O2 Zr1 O3 139.3(2) 74 .
O6 Zr1 O3 76.4(2) 181 .
O6 Zr1 O3 140.4(2) . .
O5 Zr1 O3 72.99(16) . .
O4 Zr1 O3 73.29(17) . .
O3 Zr1 O3 127.33(19) 181 .
O2 Zr2 O2 108.3(5) 98 .
O2 Zr2 O6 70.04(18) 98 181
O2 Zr2 O6 70.04(18) . 181
O2 Zr2 O6 70.04(18) 98 169
O2 Zr2 O6 70.04(18) . 169
O6 Zr2 O6 108.7(5) 181 169
O2 Zr2 O1 79.2(2) 98 13
O2 Zr2 O1 142.46(10) . 13
O6 Zr2 O1 79.0(2) 181 13
O6 Zr2 O1 142.53(10) 169 13
O2 Zr2 O1 79.2(2) 98 98
O2 Zr2 O1 142.46(10) . 98
O6 Zr2 O1 142.53(10) 181 98
O6 Zr2 O1 79.0(2) 169 98
O1 Zr2 O1 74.59(19) 13 98
O2 Zr2 O1 142.46(10) 98 110
O2 Zr2 O1 79.2(2) . 110
O6 Zr2 O1 79.0(2) 181 110
O6 Zr2 O1 142.53(10) 169 110
O1 Zr2 O1 74.42(19) 13 110
O1 Zr2 O1 117.75(17) 98 110
O2 Zr2 O1 142.46(10) 98 .
O2 Zr2 O1 79.2(2) . .
O6 Zr2 O1 142.52(10) 181 .
O6 Zr2 O1 79.0(2) 169 .
O1 Zr2 O1 117.75(17) 13 .
O1 Zr2 O1 74.42(19) 98 .
O1 Zr2 O1 74.59(19) 110 .
C2 S1 C2 91.7(4) . 115
O3 C1 O1 126.9(4) 110 .
O3 C1 C2 116.5(4) 110 .
O1 C1 C2 116.6(4) . .
C3 C2 C1 128.1(5) . .
C3 C2 S1 111.3(4) . .
C1 C2 S1 120.5(4) . .
C2 C3 C3 112.8(3) . 115
C2 C3 H3A 123.6 . .
C3 C3 H3A 123.6 115 .
C1 O1 Zr2 131.1(3) . .
Zr1 O2 Zr1 111.6(3) 74 .
Zr1 O2 Zr2 109.6(3) 74 .
Zr1 O2 Zr2 109.6(3) . .
C1 O3 Zr1 134.4(3) 110 .
Zr1 O6 Zr1 111.7(3) . 98
Zr1 O6 Zr2 109.1(3) . 169
Zr1 O6 Zr2 109.1(3) 98 169

loop_
_geom_bond_atom_site_label_1
_geom_bond_atom_site_label_2
_geom_bond_distance
_geom_bond_site_symmetry_2
Zr1 O2 2.132(4) .
Zr1 O2 2.132(4) 74
Zr1 O6 2.139(4) 181
Zr1 O6 2.139(4) .
Zr1 O5 2.165(7) .
Zr1 O4 2.183(7) .
Zr1 O3 2.276(4) 181
Zr1 O3 2.276(4) .
Zr2 O2 2.162(6) 98
Zr2 O2 2.162(6) .
Zr2 O6 2.169(7) 181
Zr2 O6 2.169(7) 169
Zr2 O1 2.214(3) 13
Zr2 O1 2.214(3) 98
Zr2 O1 2.214(3) 110
Zr2 O1 2.214(3) .
S1 C2 1.710(5) .
S1 C2 1.710(5) 115
C1 O3 1.258(6) 110
C1 O1 1.258(6) .
C1 C2 1.480(7) .
C2 C3 1.363(8) .
C3 C3 1.396(11) 115
C3 H3A 0.9300 .
O2 Zr1 2.132(4) 74
O3 C1 1.258(6) 110
O6 Zr1 2.139(4) 98
O6 Zr2 2.169(7) 169
